data_2007379
loop_
_publ_author_name
'Mrvo\<s-Sermek, Draginja'
'Lon\<car-Toma\<skovi\'c, Linda'
'Hergold-Brundi\'c, Antonija'
'Mintas, Mladen'
'Nagl, Ante'

_publ_section_title
;
 (+-)-6,7-Dihydro-1,6,11-trimethyl-5<i>H</i>-dibenz[<i>c</i>,<i>e</i>]azepine
;
_journal_issue 6
_journal_name_full 'Acta Crystallographica Section C'
_journal_page_first 877
_journal_page_last 879
_journal_paper_doi 10.1107/S0108270198000936
_journal_volume 54
_journal_year 1998
_chemical_formula_moiety 'C17 H19 N'
_chemical_formula_structural 'C17 H19 N'
_chemical_formula_sum 'C17 H19 N'
_chemical_formula_weight 237.33
_chemical_melting_point 366.5(5)
_chemical_name_common dibenz[c,e]azepine
_chemical_name_systematic
;
+--6,7-Dihydro-1,6,11-trimethyl-5H-dibenz[c,e]azepine
;
_space_group_IT_number 14
_symmetry_cell_setting monoclinic
_symmetry_space_group_name_Hall '-P 2ybc'
_symmetry_space_group_name_H-M 'P 1 21/c 1'
_audit_creation_method SHELXL-93
_cell_angle_alpha 90.00
_cell_angle_beta 105.88(2)
_cell_angle_gamma 90.00
_cell_formula_units_Z 4
_cell_length_a 9.1680(10)
_cell_length_b 9.313(3)
_cell_length_c 16.590(9)
_cell_measurement_reflns_used 26
_cell_measurement_temperature 295.0(10)
_cell_measurement_theta_max 16.8
_cell_measurement_theta_min 8.6
_cell_volume 1362.4(9)
_computing_cell_refinement DIF4
_computing_data_collection 'DIF4 (Stoe & Cie, 1992a)'
_computing_data_reduction 'REDU4 (Stoe & Cie, 1992b)'
_computing_molecular_graphics 'ORTEPII (Johnson, 1976)'
_computing_publication_material SHELXL-93
_computing_structure_refinement 'SHELXL-93 (Sheldrick, 1993)'
_computing_structure_solution 'SHELXS-86 (Sheldrick, 1985)'
_diffrn_ambient_temperature 295.0(10)
_diffrn_measurement_device 'Philips PW1100 diffractometer updated by Stoe'
_diffrn_measurement_method \w/2\q
_diffrn_radiation_monochromator graphite
_diffrn_radiation_source 'Sealed X-ray tube'
_diffrn_radiation_type MoK\a
_diffrn_radiation_wavelength 0.71073
_diffrn_reflns_av_R_equivalents 0.0000
_diffrn_reflns_av_sigmaI/netI 0.0265
_diffrn_reflns_limit_h_max 12
_diffrn_reflns_limit_h_min -12
_diffrn_reflns_limit_k_max 13
_diffrn_reflns_limit_k_min 0
_diffrn_reflns_limit_l_max 23
_diffrn_reflns_limit_l_min 0
_diffrn_reflns_number 3952
_diffrn_reflns_theta_max 30.02
_diffrn_reflns_theta_min 2.31
_diffrn_standards_decay_% 4.8
_diffrn_standards_interval_time 60
_diffrn_standards_number 3
_exptl_absorpt_coefficient_mu 0.067
_exptl_absorpt_correction_type none
_exptl_crystal_colour Colourless
_exptl_crystal_density_diffrn 1.157
_exptl_crystal_density_meas 1.150(3)
_exptl_crystal_density_method 'flotation in DMF/DMSO'
_exptl_crystal_description Rhombohedral
_exptl_crystal_F_000 512
_exptl_crystal_size_max 0.60
_exptl_crystal_size_mid 0.60
_exptl_crystal_size_min 0.20
_refine_diff_density_max 0.254
_refine_diff_density_min -0.143
_refine_ls_extinction_coef 0.137(8)
_refine_ls_extinction_method SHELXL93
_refine_ls_goodness_of_fit_all 1.028
_refine_ls_goodness_of_fit_obs 1.112
_refine_ls_hydrogen_treatment refall
_refine_ls_matrix_type full
_refine_ls_number_parameters 240
_refine_ls_number_reflns 3949
_refine_ls_number_restraints 0
_refine_ls_restrained_S_all 1.044
_refine_ls_restrained_S_obs 1.112
_refine_ls_R_factor_all 0.0814
_refine_ls_R_factor_obs .046
_refine_ls_shift/esd_max -0.013
_refine_ls_shift/esd_mean 0.001
_refine_ls_structure_factor_coef Fsqd
_refine_ls_weighting_details 'w = 1/[\s^2^(Fo^2^)+(0.0716P)^2^+0.1470P] where P=(Fo^2^+2Fc^2^)/3'
_refine_ls_weighting_scheme calc
_refine_ls_wR_factor_all 0.146
_refine_ls_wR_factor_obs .1232
_reflns_number_observed 2556
_reflns_number_total 3952
_reflns_observed_criterion >2sigma(I)
_cod_data_source_file sk1156.cif
_cod_data_source_block azepine
_cod_depositor_comments
;
The following automatic conversions were performed:
'_symmetry_cell_setting' value 'Monoclinic' changed to 'monoclinic'
according to '/home/saulius/struct/CIF-dictionaries/cif_core.dic'
dictionary named 'cif_core.dic' version 2.4.1 from 2010-06-29.

Automatic conversion script
Id: cif_fix_enum 1527 2010-12-29 10:47:43Z saulius 

The following automatic conversions were performed:

'_chemical_melting_point' value '366-367' was changed to '366.5(5)' -
the average value was taken and precision was estimated.

Automatic conversion script
Id: cif_fix_values 1646 2011-03-28 12:23:43Z adriana 

The following automatic conversions were performed:

'_chemical_melting_point' value '366-367' was changed to '366.5(5)' -
the average value was taken and precision was
estimated.

'_symmetry_cell_setting' value 'Monoclinic' changed to
'monoclinic' according to
/home/saulius/struct/CIF-dictionaries/cif_core.dic dictionary named
'cif_core.dic' version 2.4.1 from 2010-06-29.

Automatic conversion script
Id: cif_fix_values 1715 2011-07-08 13:25:40Z adriana 

The following automatic conversions were performed:

'_refine_ls_weighting_scheme' value 'calc w =
1/[\s^2^(Fo^2^)+(0.0716P)^2^+0.1470P] where P=(Fo^2^+2Fc^2^)/3' was
changed to 'calc'. New tag '_refine_ls_weighting_details' was
created. The value of the new tag was set to 'w =
1/[\s^2^(Fo^2^)+(0.0716P)^2^+0.1470P] where P=(Fo^2^+2Fc^2^)/3'.

Automatic conversion script
Id: cif_fix_values 3143 2015-03-26 13:38:13Z robertas 
;
_cod_original_sg_symbol_H-M 'P 21/c'
_cod_database_code 2007379

loop_
_symmetry_equiv_pos_as_xyz
'x, y, z'
'-x, y+1/2, -z+1/2'
'-x, -y, -z'
'x, -y-1/2, z-1/2'

loop_
_atom_site_aniso_label
_atom_site_aniso_U_11
_atom_site_aniso_U_22
_atom_site_aniso_U_33
_atom_site_aniso_U_12
_atom_site_aniso_U_13
_atom_site_aniso_U_23
N .0497(6) .0657(7) .0400(5) .0044(5) .0135(4) .0072(5)
C1 .0442(7) .0396(6) .0655(8) .0033(5) .0139(6) .0007(6)
C2 .0485(8) .0512(8) .0926(11) .0065(6) .0278(8) .0023(8)
C3 .0684(10) .0588(9) .0863(11) .0083(7) .0451(9) -.0014(8)
C4 .0733(10) .0508(8) .0569(8) .0031(7) .0327(7) -.0014(6)
C5 .0566(8) .0554(8) .0376(6) -.0072(6) .0125(5) -.0015(5)
C6 .0515(9) .1092(15) .0514(8) .0008(9) .0076(7) .0001(9)
C7 .0496(7) .0486(7) .0484(7) .0069(6) .0164(5) .0095(5)
C8 .0457(7) .0620(8) .0483(7) .0054(6) .0142(5) -.0037(6)
C9 .0536(7) .0748(10) .0484(7) -.0010(7) .0227(6) -.0094(7)
C10 .0671(9) .0616(8) .0370(6) -.0097(7) .0193(6) -.0041(6)
C11 .0549(7) .0443(6) .0371(6) -.0043(5) .0107(5) -.0028(5)
C12 .0417(6) .0410(6) .0370(5) -.0030(5) .0103(4) -.0030(4)
C13 .0410(6) .0457(6) .0414(6) -.0010(5) .0111(5) -.0017(5)
C14 .0452(6) .0357(6) .0459(6) .0016(5) .0154(5) .0015(5)
C15 .0530(7) .0408(6) .0447(6) .0006(5) .0193(5) .0023(5)
C16 .0497(8) .0624(9) .0779(11) .0002(7) .0020(8) -.0139(8)
C17 .0871(12) .0571(9) .0537(8) .0123(8) .0186(9) .0126(7)

loop_
_atom_site_label
_atom_site_fract_x
_atom_site_fract_y
_atom_site_fract_z
_atom_site_U_iso_or_equiv
_atom_site_thermal_displace_type
_atom_site_calc_flag
_atom_site_refinement_flags
_atom_site_occupancy
_atom_site_disorder_group
_atom_site_type_symbol
N .90397(12) .18077(13) .43205(6) .0515(3) Uani d . 1 . N
C1 .45294(14) .27024(14) .25722(9) .0500(3) Uani d . 1 . C
C2 .3591(2) .3118(2) .30678(12) .0624(4) Uani d . 1 . C
C3 .4173(2) .3573(2) .38810(12) .0664(4) Uani d . 1 . C
C4 .5720(2) .3601(2) .42316(10) .0574(4) Uani d . 1 . C
C5 .8389(2) .3258(2) .41260(8) .0499(3) Uani d . 1 . C
C6 1.0689(2) .1878(3) .45203(11) .0720(5) Uani d . 1 . C
C7 .8406(2) .07862(15) .36317(8) .0483(3) Uani d . 1 . C
C8 .93774(15) .0975(2) .23539(8) .0517(3) Uani d . 1 . C
C9 .9353(2) .1613(2) .15928(9) .0572(4) Uani d . 1 . C
C10 .8312(2) .2667(2) .12660(8) .0543(3) Uani d . 1 . C
C11 .72309(15) .31071(14) .16713(7) .0458(3) Uani d . 1 . C
C12 .72168(13) .24303(13) .24281(7) .0400(3) Uani d . 1 . C
C13 .83235(13) .13843(13) .27742(7) .0427(3) Uani d . 1 . C
C14 .61115(13) .28158(13) .29110(7) .0417(3) Uani d . 1 . C
C15 .67011(15) .32337(13) .37538(8) .0450(3) Uani d . 1 . C
C16 .3820(2) .2066(2) .17239(12) .0664(4) Uani d . 1 . C
C17 .6193(2) .4329(2) .12963(11) .0661(4) Uani d . 1 . C
H2 .250(2) .308(2) .2820(10) .073(5) Uiso d . 1 . H
H3 .352(2) .384(2) .4220(10) .096(6) Uiso d . 1 . H
H4 .619(2) .390(2) .4840(10) .069(5) Uiso d . 1 . H
H51 .890(2) .376(2) .3722(9) .052(4) Uiso d . 1 . H
H52 .867(2) .385(2) .4660(10) .059(4) Uiso d . 1 . H
H61 1.106(2) .225(2) .4030(10) .082(5) Uiso d . 1 . H
H62 1.107(2) .262(2) .4960(10) .083(6) Uiso d . 1 . H
H63 1.120(2) .089(3) .4730(10) .105(7) Uiso d . 1 . H
H71 .907(2) -.006(2) .375(8) .049(4) Uiso d . 1 . H
H72 .735(2) .050(2) .3640(10) .058(4) Uiso d . 1 . H
H8 1.017(2) .022(2) .2620(10) .058(4) Uiso d . 1 . H
H9 1.008(2) .133(2) .1270(10) .077(5) Uiso d . 1 . H
H10 .831(2) .316(2) .0760(10) .056(4) Uiso d . 1 . H
H161 .453(2) .157(2) .1460(10) .099(7) Uiso d . 1 . H
H162 .338(3) .277(3) .128(2) .143(10) Uiso d . 1 . H
H163 .301(3) .138(3) .1750(10) .109(7) Uiso d . 1 . H
H171 .558(3) .469(2) .164(2) .107(7) Uiso d . 1 . H
H172 .538(3) .404(3) .078(2) .112(7) Uiso d . 1 . H
H173 .678(3) .515(3) .117(2) .121(8) Uiso d . 1 . H

loop_
_atom_type_symbol
_atom_type_description
_atom_type_scat_dispersion_real
_atom_type_scat_dispersion_imag
_atom_type_scat_source
C C 0.0033 0.0016 'International Tables Vol C Tables 4.2.6.8 and 6.1.1.4'
H H 0.0000 0.0000 'International Tables Vol C Tables 4.2.6.8 and 6.1.1.4'
N N 0.0061 0.0033 'International Tables Vol C Tables 4.2.6.8 and 6.1.1.4'

loop_
_geom_angle_atom_site_label_1
_geom_angle_atom_site_label_2
_geom_angle_atom_site_label_3
_geom_angle
_geom_angle_publ_flag
C6 N C5 109.89(14) yes
C6 N C7 111.62(12) yes
C5 N C7 111.73(10) yes
C2 C1 C14 118.48(14) no
C2 C1 C16 118.85(14) no
C14 C1 C16 122.55(13) no
C3 C2 C1 121.77(14) no
C3 C2 H2 120.2(11) no
C1 C2 H2 118.1(11) no
C2 C3 C4 119.89(14) no
C2 C3 H3 120.9(12) no
C4 C3 H3 119.2(12) no
C3 C4 C15 120.32(15) no
C3 C4 H4 122.1(9) no
C15 C4 H4 117.6(9) no
N C5 C15 112.66(11) no
N C5 H51 109.5(8) no
C15 C5 H51 109.7(8) no
N C5 H52 108.6(9) no
C15 C5 H52 110.5(8) no
H51 C5 H52 105.6(12) no
N C6 H61 112.7(10) no
N C6 H62 109.4(11) no
H61 C6 H62 103.0(16) no
N C6 H63 112.2(12) no
H61 C6 H63 109.7(16) no
H62 C6 H63 109.4(16) no
N C7 C13 113.49(11) no
N C7 H71 105.6(8) no
C13 C7 H71 111.0(8) no
N C7 H72 109.4(9) no
C13 C7 H72 108.2(8) no
H71 C7 H72 109.2(12) no
C13 C8 C9 119.84(14) no
C13 C8 H8 119.4(8) no
C9 C8 H8 120.8(8) no
C10 C9 C8 120.06(13) no
C10 C9 H9 118.0(10) no
C8 C9 H9 122.0(10) no
C9 C10 C11 121.71(13) no
C9 C10 H10 121.2(9) no
C11 C10 H10 117.1(9) no
C10 C11 C12 118.48(12) no
C10 C11 C17 118.21(13) no
C12 C11 C17 123.24(12) no
C11 C12 C13 119.41(11) no
C11 C12 C14 122.85(11) no
C13 C12 C14 117.68(10) no
C8 C13 C12 120.42(12) no
C8 C13 C7 120.57(12) no
C12 C13 C7 118.91(11) no
C1 C14 C15 119.36(11) no
C1 C14 C12 122.83(11) no
C15 C14 C12 117.72(11) no
C4 C15 C14 119.99(13) no
C4 C15 C5 121.00(12) no
C14 C15 C5 119.00(11) no
C1 C16 H161 115.6(12) no
C1 C16 H162 114.6(17) no
H161 C16 H162 99.(2) no
C1 C16 H163 110.6(13) no
H161 C16 H163 108.2(19) no
H162 C16 H163 108.(2) no
C11 C17 H171 115.3(13) no
C11 C17 H172 112.8(14) no
H171 C17 H172 100.3(18) no
C11 C17 H173 110.8(14) no
H171 C17 H173 107.(2) no
H172 C17 H173 110.(2) no

loop_
_geom_bond_atom_site_label_1
_geom_bond_atom_site_label_2
_geom_bond_site_symmetry_2
_geom_bond_distance
_geom_bond_publ_flag
N C6 . 1.458(2) yes
N C5 . 1.476(2) yes
N C7 . 1.478(2) yes
C1 C2 . 1.397(2) no
C1 C14 . 1.409(2) no
C1 C16 . 1.501(2) no
C2 C3 . 1.375(3) no
C2 H2 . .98(2) no
C3 C4 . 1.378(2) no
C3 H3 . .97(2) no
C4 C15 . 1.394(2) no
C4 H4 . 1.02(2) no
C5 C15 . 1.501(2) no
C5 H51 . 1.028(15) no
C5 H52 . 1.01(2) no
C6 H61 . 1.02(2) no
C6 H62 . .99(2) no
C6 H63 . 1.05(3) no
C7 C13 . 1.510(2) no
C7 H71 . .984(15) no
C7 H72 . 1.011(15) no
C8 C13 . 1.391(2) no
C8 C9 . 1.390(2) no
C8 H8 . 1.02(2) no
C9 C10 . 1.373(2) no
C9 H9 . .99(2) no
C10 C11 . 1.402(2) no
C10 H10 . .96(2) no
C11 C12 . 1.408(2) no
C11 C17 . 1.504(2) no
C12 C13 . 1.410(2) no
C12 C14 . 1.497(2) no
C14 C15 . 1.409(2) no
C16 H161 . 1.00(2) no
C16 H162 . .98(3) no
C16 H163 . .99(3) no
C17 H171 . .96(2) no
C17 H172 . 1.01(2) no
C17 H173 . .99(3) no

loop_
_geom_torsion_atom_site_label_1
_geom_torsion_atom_site_label_2
_geom_torsion_atom_site_label_3
_geom_torsion_atom_site_label_4
_geom_torsion
_geom_torsion_publ_flag
C14 C1 C2 C3 -2.7(2) no
C16 C1 C2 C3 173.4(2) no
C1 C2 C3 C4 -1.3(3) no
C2 C3 C4 C15 3.0(2) no
C6 N C5 C15 168.80(11) no
C7 N C5 C15 44.33(14) no
C6 N C7 C13 -78.66(15) no
C5 N C7 C13 44.84(15) no
C13 C8 C9 C10 1.4(2) no
C8 C9 C10 C11 -1.5(2) no
C9 C10 C11 C12 -0.7(2) no
C9 C10 C11 C17 176.45(15) no
C10 C11 C12 C13 2.9(2) no
C17 C11 C12 C13 -174.10(13) no
C10 C11 C12 C14 -179.93(11) no
C17 C11 C12 C14 3.1(2) no
C9 C8 C13 C12 0.8(2) no
C9 C8 C13 C7 -175.35(13) no
C11 C12 C13 C8 -3.0(2) no
C14 C12 C13 C8 179.69(12) no
C11 C12 C13 C7 173.26(11) no
C14 C12 C13 C7 -4.1(2) no
N C7 C13 C8 103.28(14) no
N C7 C13 C12 -72.92(15) no
C2 C1 C14 C15 4.9(2) no
C16 C1 C14 C15 -171.05(14) no
C2 C1 C14 C12 -178.66(12) no
C16 C1 C14 C12 5.4(2) no
C11 C12 C14 C1 59.6(2) no
C13 C12 C14 C1 -123.09(13) no
C11 C12 C14 C15 -123.85(13) no
C13 C12 C14 C15 53.4(2) no
C3 C4 C15 C14 -0.7(2) no
C3 C4 C15 C5 -179.99(13) no
C1 C14 C15 C4 -3.3(2) no
C12 C14 C15 C4 -179.90(12) no
C1 C14 C15 C5 176.02(12) no
C12 C14 C15 C5 -0.6(2) no
N C5 C15 C4 103.66(14) no
N C5 C15 C14 -75.63(14) no

loop_
_cod_related_entry_id
_cod_related_entry_database
_cod_related_entry_code
1 ChemSpider 21137022
